data_4350629
loop_
_publ_author_name
'Brusso, Jaclyn L.'
'Derakhshan, Shahab'
'Itkis, Mikhail E.'
'Kleinke, Holger'
'Haddon, Robert C.'
'Oakley, Richard T.'
'Reed, Robert W.'
'Richardson, John F.'
'Robertson, Craig M.'
'Thompson, Laurence K.'

_publ_section_title
;
 Isostructural bisdithiazolyl and bisthiaselenazolyl radicals: trends in
 bandwidth and conductivity.
;
_journal_issue 26
_journal_name_full 'Inorganic chemistry'
_journal_page_first 10958
_journal_page_last 10966
_journal_paper_doi 10.1021/ic061687c
_journal_volume 45
_journal_year 2006
_chemical_formula_moiety 'C13 H10 N3 S4'
_chemical_formula_sum 'C13 H10 N3 S4'
_chemical_formula_weight 336.48
_chemical_name_common PhBPEt
_space_group_IT_number 2
_space_group_name_Hall '-P 1'
_space_group_name_H-M_alt 'P -1'
_symmetry_cell_setting triclinic
_symmetry_space_group_name_Hall '-P 1'
_symmetry_space_group_name_H-M 'P -1'
_atom_sites_solution_hydrogens geom
_atom_sites_solution_primary direct
_atom_sites_solution_secondary difmap
_audit_creation_method SHELXL-97
_cell_angle_alpha 85.129(4)
_cell_angle_beta 75.059(4)
_cell_angle_gamma 70.421(4)
_cell_formula_units_Z 8
_cell_length_a 10.327(2)
_cell_length_b 15.407(4)
_cell_length_c 19.409(4)
_cell_measurement_reflns_used 7128
_cell_measurement_temperature 298(2)
_cell_measurement_theta_max 28.15
_cell_measurement_theta_min 2.58
_cell_volume 2811.2(11)
_computing_cell_refinement 'SAINT 6.22 (Bruker, 2001)'
_computing_data_collection 'SMART 5.625 (Bruker, 2001)'
_computing_data_reduction 'SAINT 6.22 (Bruker, 2001)'
_computing_molecular_graphics 'SHELXTL 6.12 (Bruker, 2001)'
_computing_publication_material 'SHELXTL 6.12 (Bruker, 2001)'
_computing_structure_refinement 'SHELXL-97 (Sheldrick, 1997)'
_computing_structure_solution 'SHELXS-90 (Sheldrick, 1990)'
_diffrn_ambient_temperature 298(2)
_diffrn_measured_fraction_theta_full 0.997
_diffrn_measured_fraction_theta_max 0.997
_diffrn_measurement_device_type 'Bruker SMART APEX'
_diffrn_measurement_method /w-scans
_diffrn_radiation_monochromator graphite
_diffrn_radiation_source 'fine-focus sealed tube'
_diffrn_radiation_type MoK\a
_diffrn_radiation_wavelength 0.71073
_diffrn_reflns_av_R_equivalents 0.0519
_diffrn_reflns_av_sigmaI/netI 0.0706
_diffrn_reflns_limit_h_max 11
_diffrn_reflns_limit_h_min -11
_diffrn_reflns_limit_k_max 16
_diffrn_reflns_limit_k_min -16
_diffrn_reflns_limit_l_max 21
_diffrn_reflns_limit_l_min -21
_diffrn_reflns_number 17508
_diffrn_reflns_theta_full 23.00
_diffrn_reflns_theta_max 23.00
_diffrn_reflns_theta_min 1.09
_diffrn_standards_decay_% <0.1
_diffrn_standards_interval_count 0
_diffrn_standards_interval_time 0
_diffrn_standards_number 0
_exptl_absorpt_coefficient_mu 0.667
_exptl_absorpt_correction_T_max 0.92
_exptl_absorpt_correction_T_min 0.499
_exptl_absorpt_correction_type empirical
_exptl_absorpt_process_details 'SADABS (George Sheldrick)'
_exptl_crystal_colour black
_exptl_crystal_density_diffrn 1.590
_exptl_crystal_density_method 'not measured'
_exptl_crystal_description needle
_exptl_crystal_F_000 1384
_exptl_crystal_size_max 0.235
_exptl_crystal_size_mid 0.222
_exptl_crystal_size_min 0.125
_refine_diff_density_max 0.601
_refine_diff_density_min -0.600
_refine_diff_density_rms 0.203
_refine_ls_extinction_coef 0.0044(5)
_refine_ls_extinction_expression Fc^*^=kFc[1+0.001xFc^2^\l^3^/sin(2\q)]^-1/4^
_refine_ls_extinction_method SHELXL
_refine_ls_goodness_of_fit_ref 1.053
_refine_ls_hydrogen_treatment constr
_refine_ls_matrix_type full
_refine_ls_number_parameters 723
_refine_ls_number_reflns 7824
_refine_ls_number_restraints 0
_refine_ls_restrained_S_all 1.053
_refine_ls_R_factor_all 0.0871
_refine_ls_R_factor_gt 0.0615
_refine_ls_shift/su_max 0.073
_refine_ls_shift/su_mean 0.012
_refine_ls_structure_factor_coef Fsqd
_refine_ls_weighting_details 'calc w=1/[\s^2^(Fo^2^)+(0.0891P)^2^+0.0000P] where P=(Fo^2^+2Fc^2^)/3'
_refine_ls_weighting_scheme calc
_refine_ls_wR_factor_gt 0.1456
_refine_ls_wR_factor_ref 0.1763
_reflns_number_gt 5496
_reflns_number_total 7824
_reflns_threshold_expression >2sigma(I)
_cod_data_source_file ic061687csi20061007_094548.cif
_cod_data_source_block phbpet
_cod_original_cell_volume 2811.3(11)
_cod_original_sg_symbol_Hall -P1
_cod_original_sg_symbol_H-M P-1
_cod_database_code 4350629

loop_
_symmetry_equiv_pos_as_xyz
'x, y, z'
'-x, -y, -z'

loop_
_atom_site_label
_atom_site_type_symbol
_atom_site_fract_x
_atom_site_fract_y
_atom_site_fract_z
_atom_site_U_iso_or_equiv
_atom_site_adp_type
_atom_site_occupancy
_atom_site_symmetry_multiplicity
_atom_site_calc_flag
_atom_site_refinement_flags
S11 S -0.6429(3) -0.62400(18) 0.20677(14) 0.0580(7) Uani 1 1 d .
S12 S -0.5610(3) -0.53892(19) 0.12980(12) 0.0593(7) Uani 1 1 d .
S13 S -0.3695(2) -0.29069(17) 0.22993(12) 0.0522(6) Uani 1 1 d .
S14 S -0.3572(3) -0.30761(19) 0.33630(13) 0.0614(7) Uani 1 1 d .
N11 N -0.6104(7) -0.5875(6) 0.2776(4) 0.057(2) Uani 1 1 d .
N12 N -0.5281(7) -0.4848(5) 0.3189(3) 0.0485(18) Uani 1 1 d .
N13 N -0.4317(8) -0.3917(6) 0.3571(3) 0.058(2) Uani 1 1 d .
C11 C -0.5529(8) -0.5215(5) 0.2670(5) 0.043(2) Uani 1 1 d .
C12 C -0.4379(8) -0.3792(6) 0.2351(4) 0.053(2) Uani 1 1 d .
C13 C -0.4737(8) -0.4097(6) 0.1815(4) 0.041(2) Uani 1 1 d .
C14 C -0.5278(8) -0.4830(6) 0.1938(4) 0.045(2) Uani 1 1 d .
C15 C -0.4629(9) -0.4207(6) 0.3066(4) 0.046(2) Uani 1 1 d .
C16 C -0.4539(8) -0.3673(6) 0.1068(4) 0.036(2) Uani 1 1 d .
C17 C -0.5698(7) -0.3312(5) 0.0775(4) 0.053(2) Uani 1 1 d .
H17 H -0.6568 -0.3365 0.1023 0.063 Uiso 1 1 calc R
C18 C -0.5593(9) -0.2871(6) 0.0116(4) 0.062(2) Uani 1 1 d .
H18 H -0.6381 -0.2617 -0.0071 0.074 Uiso 1 1 calc R
C19 C -0.4280(9) -0.2820(7) -0.0251(4) 0.059(3) Uani 1 1 d .
H19 H -0.4175 -0.2530 -0.0693 0.071 Uiso 1 1 calc R
C110 C -0.3152(8) -0.3192(5) 0.0033(4) 0.056(2) Uani 1 1 d .
H10A H -0.2268 -0.3176 -0.0227 0.067 Uiso 1 1 calc R
C111 C -0.3271(7) -0.3599(5) 0.0705(3) 0.049(2) Uani 1 1 d .
H11A H -0.2490 -0.3817 0.0902 0.059 Uiso 1 1 calc R
C112 C -0.5690(9) -0.5162(6) 0.3930(4) 0.061(2) Uani 1 1 d .
H12B H -0.5914 -0.4647 0.4244 0.073 Uiso 1 1 calc R
H12A H -0.6558 -0.5304 0.3983 0.073 Uiso 1 1 calc R
C113 C -0.4714(11) -0.5930(6) 0.4178(5) 0.096(4) Uani 1 1 d .
H13C H -0.5118 -0.6055 0.4664 0.144 Uiso 1 1 calc R
H13B H -0.3857 -0.5798 0.4149 0.144 Uiso 1 1 calc R
H13A H -0.4506 -0.6458 0.3888 0.144 Uiso 1 1 calc R
S21 S -0.1408(3) -0.62992(19) 0.21353(15) 0.0638(7) Uani 1 1 d .
S22 S -0.0523(3) -0.54843(18) 0.13578(12) 0.0593(7) Uani 1 1 d .
S23 S 0.1170(2) -0.28838(17) 0.23617(12) 0.0496(6) Uani 1 1 d .
S24 S 0.1375(3) -0.3077(2) 0.34130(13) 0.0625(7) Uani 1 1 d .
N21 N -0.1063(8) -0.5961(6) 0.2845(4) 0.068(2) Uani 1 1 d .
N22 N -0.0085(8) -0.4988(6) 0.3218(4) 0.063(2) Uani 1 1 d .
N23 N 0.0740(9) -0.3956(6) 0.3625(4) 0.065(2) Uani 1 1 d .
C21 C -0.0467(9) -0.5314(5) 0.2704(4) 0.046(2) Uani 1 1 d .
C22 C -0.0196(7) -0.4910(6) 0.1995(4) 0.042(2) Uani 1 1 d .
C23 C 0.0276(8) -0.4156(6) 0.1869(4) 0.040(2) Uani 1 1 d .
C24 C 0.0559(8) -0.3795(6) 0.2424(4) 0.051(2) Uani 1 1 d .
C25 C 0.0404(9) -0.4264(7) 0.3119(4) 0.051(2) Uani 1 1 d .
C26 C 0.0501(8) -0.3739(6) 0.1112(4) 0.0371(19) Uani 1 1 d .
C27 C 0.1427(7) -0.4199(6) 0.0540(4) 0.053(2) Uani 1 1 d .
H27 H 0.1943 -0.4815 0.0587 0.063 Uiso 1 1 calc R
C28 C 0.1641(8) -0.3785(6) -0.0125(4) 0.060(2) Uani 1 1 d .
H28 H 0.2310 -0.4114 -0.0513 0.072 Uiso 1 1 calc R
C29 C 0.0851(10) -0.2883(8) -0.0201(5) 0.064(3) Uani 1 1 d .
H29 H 0.0977 -0.2600 -0.0644 0.077 Uiso 1 1 calc R
C210 C -0.0096(9) -0.2411(6) 0.0360(4) 0.067(2) Uani 1 1 d .
H10B H -0.0632 -0.1804 0.0299 0.080 Uiso 1 1 calc R
C211 C -0.0298(7) -0.2802(5) 0.1028(4) 0.053(2) Uani 1 1 d .
H11B H -0.0946 -0.2460 0.1417 0.064 Uiso 1 1 calc R
C212 C -0.0084(11) -0.5514(8) 0.3925(5) 0.093(4) Uani 1 1 d .
H12D H 0.0064 -0.6155 0.3839 0.111 Uiso 1 1 calc R
H12C H 0.0705 -0.5490 0.4098 0.111 Uiso 1 1 calc R
C213 C -0.1347(12) -0.5164(9) 0.4458(4) 0.130(5) Uani 1 1 d .
H13F H -0.1286 -0.5530 0.4882 0.196 Uiso 1 1 calc R
H13E H -0.2134 -0.5187 0.4292 0.196 Uiso 1 1 calc R
H13D H -0.1479 -0.4538 0.4563 0.196 Uiso 1 1 calc R
S31 S -0.3355(3) -0.80498(19) 0.16314(13) 0.0604(7) Uani 1 1 d .
S32 S -0.3390(2) -0.78987(18) 0.26924(12) 0.0526(6) Uani 1 1 d .
S33 S 0.1037(2) -1.03844(19) 0.36872(12) 0.0566(7) Uani 1 1 d .
S34 S 0.2641(3) -1.12654(18) 0.29178(14) 0.0613(7) Uani 1 1 d .
N31 N -0.1900(8) -0.8936(6) 0.1421(3) 0.061(2) Uani 1 1 d .
N32 N -0.0059(7) -1.0017(5) 0.1847(3) 0.0507(18) Uani 1 1 d .
N33 N 0.1899(7) -1.0965(5) 0.2232(3) 0.0511(19) Uani 1 1 d .
C31 C -0.1280(8) -0.9227(6) 0.1960(5) 0.047(2) Uani 1 1 d .
C32 C -0.1828(7) -0.8847(5) 0.2636(4) 0.0317(18) Uani 1 1 d .
C33 C -0.1161(8) -0.9125(6) 0.3209(4) 0.041(2) Uani 1 1 d .
C34 C 0.0110(8) -0.9864(6) 0.3051(4) 0.042(2) Uani 1 1 d .
C35 C 0.0715(9) -1.0298(7) 0.2387(4) 0.047(2) Uani 1 1 d .
C36 C -0.1763(9) -0.8659(7) 0.3910(4) 0.048(2) Uani 1 1 d .
C37 C -0.3123(8) -0.8586(5) 0.4295(4) 0.052(2) Uani 1 1 d .
H37 H -0.3670 -0.8826 0.4104 0.063 Uiso 1 1 calc R
C38 C -0.3699(8) -0.8158(5) 0.4966(4) 0.054(2) Uani 1 1 d .
H38 H -0.4622 -0.8109 0.5211 0.064 Uiso 1 1 calc R
C39 C -0.2893(10) -0.7811(7) 0.5259(4) 0.063(3) Uani 1 1 d .
H39 H -0.3248 -0.7532 0.5706 0.075 Uiso 1 1 calc R
C310 C -0.1557(9) -0.7890(6) 0.4870(4) 0.064(2) Uani 1 1 d .
H10C H -0.1005 -0.7645 0.5053 0.077 Uiso 1 1 calc R
C311 C -0.0990(8) -0.8322(5) 0.4213(4) 0.055(2) Uani 1 1 d .
H11C H -0.0059 -0.8381 0.3975 0.066 Uiso 1 1 calc R
C312 C 0.0417(8) -1.0565(5) 0.1167(4) 0.053(2) Uani 1 1 d .
H12F H 0.0937 -1.1202 0.1249 0.064 Uiso 1 1 calc R
H12E H -0.0397 -1.0549 0.0999 0.064 Uiso 1 1 calc R
C313 C 0.1331(9) -1.0148(6) 0.0637(4) 0.076(3) Uani 1 1 d .
H13I H 0.1641 -1.0478 0.0195 0.114 Uiso 1 1 calc R
H13H H 0.2141 -1.0177 0.0805 0.114 Uiso 1 1 calc R
H13G H 0.0810 -0.9517 0.0564 0.114 Uiso 1 1 calc R
S41 S -0.8352(3) -0.80875(19) 0.15851(13) 0.0614(7) Uani 1 1 d .
S42 S -0.8331(3) -0.78991(17) 0.26346(12) 0.0531(6) Uani 1 1 d .
S43 S -0.4066(2) -1.04893(18) 0.36545(12) 0.0533(6) Uani 1 1 d .
S44 S -0.2333(2) -1.12675(17) 0.28812(14) 0.0581(7) Uani 1 1 d .
N41 N -0.6851(8) -0.8933(6) 0.1364(3) 0.057(2) Uani 1 1 d .
N42 N -0.4899(8) -0.9921(5) 0.1760(3) 0.064(2) Uani 1 1 d .
N43 N -0.3001(7) -1.0926(5) 0.2177(4) 0.0515(19) Uani 1 1 d .
C41 C -0.6218(8) -0.9197(6) 0.1899(5) 0.050(2) Uani 1 1 d .
C42 C -0.6775(7) -0.8827(5) 0.2581(3) 0.0333(19) Uani 1 1 d .
C43 C -0.6165(8) -0.9159(6) 0.3163(4) 0.040(2) Uani 1 1 d .
C44 C -0.4942(8) -0.9921(5) 0.3013(4) 0.041(2) Uani 1 1 d .
C45 C -0.4226(9) -1.0284(7) 0.2326(5) 0.052(2) Uani 1 1 d .
C46 C -0.6779(8) -0.8716(7) 0.3856(4) 0.045(2) Uani 1 1 d .
C47 C -0.6879(7) -0.7812(5) 0.3964(4) 0.049(2) Uani 1 1 d .
H47 H -0.6573 -0.7468 0.3578 0.059 Uiso 1 1 calc R
C48 C -0.7417(7) -0.7421(5) 0.4626(4) 0.058(2) Uani 1 1 d .
H48 H -0.7477 -0.6815 0.4687 0.070 Uiso 1 1 calc R
C49 C -0.7875(9) -0.7922(9) 0.5206(5) 0.072(3) Uani 1 1 d .
H49 H -0.8219 -0.7655 0.5657 0.086 Uiso 1 1 calc R
C410 C -0.7827(8) -0.8798(7) 0.5124(4) 0.060(2) Uani 1 1 d .
H10D H -0.8195 -0.9114 0.5512 0.072 Uiso 1 1 calc R
C411 C -0.7232(7) -0.9225(5) 0.4461(3) 0.049(2) Uani 1 1 d .
H11D H -0.7131 -0.9841 0.4414 0.059 Uiso 1 1 calc R
C412 C -0.4010(10) -1.0140(8) 0.0942(6) 0.097(4) Uani 1 1 d .
H12H H -0.4308 -0.9635 0.0622 0.117 Uiso 1 1 calc R
H12G H -0.2994 -1.0324 0.0888 0.117 Uiso 1 1 calc R
C413 C -0.4488(11) -1.0907(8) 0.0872(6) 0.125(5) Uani 1 1 d .
H13L H -0.4071 -1.1161 0.0400 0.187 Uiso 1 1 calc R
H13K H -0.5502 -1.0695 0.0955 0.187 Uiso 1 1 calc R
H13J H -0.4207 -1.1373 0.1216 0.187 Uiso 1 1 calc R

loop_
_atom_site_aniso_label
_atom_site_aniso_U_11
_atom_site_aniso_U_22
_atom_site_aniso_U_33
_atom_site_aniso_U_23
_atom_site_aniso_U_13
_atom_site_aniso_U_12
S11 0.0573(16) 0.0585(16) 0.0680(16) 0.0118(15) -0.0201(13) -0.0306(15)
S12 0.0701(16) 0.0647(16) 0.0594(15) 0.0158(13) -0.0272(12) -0.0380(14)
S13 0.0625(16) 0.0509(14) 0.0511(13) 0.0094(12) -0.0150(12) -0.0301(14)
S14 0.0763(18) 0.0683(18) 0.0528(14) 0.0030(14) -0.0199(13) -0.0378(16)
N11 0.047(4) 0.060(5) 0.065(5) 0.014(4) -0.023(4) -0.017(4)
N12 0.056(4) 0.050(4) 0.042(4) 0.009(4) -0.013(3) -0.022(4)
N13 0.083(6) 0.058(5) 0.046(4) 0.012(4) -0.018(4) -0.040(5)
C11 0.036(5) 0.018(4) 0.063(6) 0.009(4) 0.001(4) -0.005(4)
C12 0.047(6) 0.046(5) 0.058(6) 0.015(5) -0.014(5) -0.009(5)
C13 0.037(5) 0.041(5) 0.048(5) 0.010(4) -0.013(4) -0.016(4)
C14 0.029(4) 0.048(5) 0.049(5) 0.017(4) -0.015(4) -0.002(4)
C15 0.061(6) 0.050(6) 0.034(5) 0.014(4) -0.019(4) -0.025(5)
C16 0.049(5) 0.037(5) 0.028(4) 0.013(4) -0.011(4) -0.022(4)
C17 0.039(4) 0.063(5) 0.056(5) 0.012(4) -0.011(4) -0.022(4)
C18 0.071(6) 0.078(6) 0.058(5) 0.014(5) -0.030(4) -0.044(5)
C19 0.079(7) 0.058(6) 0.048(5) 0.030(5) -0.023(5) -0.034(6)
C110 0.053(5) 0.069(6) 0.043(5) -0.001(4) 0.007(4) -0.030(5)
C111 0.049(5) 0.054(5) 0.035(4) 0.014(4) -0.004(4) -0.012(4)
C112 0.064(6) 0.070(6) 0.052(5) 0.002(5) -0.006(4) -0.032(5)
C113 0.132(9) 0.081(7) 0.102(8) 0.050(6) -0.073(7) -0.048(7)
S21 0.0660(17) 0.0518(16) 0.0858(19) 0.0051(16) -0.0264(15) -0.0303(15)
S22 0.0717(16) 0.0539(15) 0.0669(16) 0.0049(13) -0.0338(13) -0.0278(14)
S23 0.0557(15) 0.0478(13) 0.0508(14) -0.0002(12) -0.0131(11) -0.0239(13)
S24 0.0759(18) 0.0749(19) 0.0522(14) -0.0040(15) -0.0220(13) -0.0387(16)
N21 0.069(5) 0.059(5) 0.082(6) 0.015(5) -0.017(4) -0.033(5)
N22 0.089(6) 0.076(6) 0.040(4) 0.013(4) -0.016(4) -0.049(5)
N23 0.097(6) 0.062(6) 0.050(5) 0.009(4) -0.024(4) -0.040(5)
C21 0.055(6) 0.026(4) 0.041(5) 0.008(4) -0.006(4) 0.000(4)
C22 0.031(4) 0.036(5) 0.055(5) 0.003(4) -0.022(4) 0.003(4)
C23 0.037(5) 0.036(5) 0.045(5) 0.003(4) -0.012(4) -0.010(4)
C24 0.051(6) 0.042(5) 0.049(5) 0.004(5) -0.017(5) 0.000(5)
C25 0.060(6) 0.063(6) 0.026(5) 0.011(4) -0.018(4) -0.011(5)
C26 0.047(5) 0.034(4) 0.035(4) 0.002(4) -0.011(4) -0.019(4)
C27 0.032(4) 0.061(5) 0.062(5) -0.023(4) -0.025(4) 0.006(4)
C28 0.051(5) 0.091(7) 0.041(5) -0.008(5) -0.014(4) -0.024(5)
C29 0.079(7) 0.099(9) 0.045(6) 0.031(6) -0.028(5) -0.067(8)
C210 0.091(7) 0.061(6) 0.063(6) 0.015(5) -0.034(5) -0.035(5)
C211 0.046(5) 0.048(5) 0.064(5) -0.004(4) -0.010(4) -0.014(4)
C212 0.111(9) 0.131(10) 0.061(6) -0.031(6) -0.012(6) -0.071(8)
C213 0.186(13) 0.185(13) 0.047(6) -0.012(7) 0.000(7) -0.114(12)
S31 0.0610(16) 0.0634(17) 0.0528(14) 0.0128(14) -0.0214(13) -0.0126(15)
S32 0.0503(15) 0.0551(15) 0.0471(13) 0.0079(13) -0.0125(11) -0.0117(13)
S33 0.0593(15) 0.0595(15) 0.0521(13) 0.0036(12) -0.0269(12) -0.0117(13)
S34 0.0550(16) 0.0446(14) 0.0808(18) 0.0028(14) -0.0227(14) -0.0080(14)
N31 0.068(5) 0.076(6) 0.045(4) 0.013(4) -0.022(4) -0.030(5)
N32 0.057(4) 0.045(4) 0.043(4) 0.001(3) -0.014(3) -0.006(4)
N33 0.052(5) 0.042(4) 0.048(4) 0.001(3) -0.007(4) -0.004(4)
C31 0.032(5) 0.045(5) 0.056(6) 0.020(5) -0.008(4) -0.012(4)
C32 0.029(4) 0.033(4) 0.033(4) 0.008(4) -0.008(4) -0.012(4)
C33 0.054(6) 0.039(5) 0.032(5) 0.003(4) -0.005(4) -0.026(5)
C34 0.048(5) 0.045(5) 0.035(5) 0.012(4) -0.015(4) -0.016(5)
C35 0.044(5) 0.062(6) 0.042(5) 0.011(5) -0.016(4) -0.024(5)
C36 0.045(5) 0.051(5) 0.060(6) 0.020(5) -0.022(5) -0.028(5)
C37 0.050(5) 0.056(5) 0.065(5) 0.015(4) -0.029(4) -0.027(4)
C38 0.044(5) 0.058(5) 0.046(5) -0.008(4) -0.001(4) -0.006(4)
C39 0.075(7) 0.074(7) 0.040(5) 0.012(5) -0.023(5) -0.020(6)
C310 0.073(6) 0.079(6) 0.053(5) -0.019(5) -0.014(5) -0.038(5)
C311 0.053(5) 0.070(6) 0.046(5) -0.007(4) -0.012(4) -0.022(5)
C312 0.068(5) 0.037(4) 0.060(5) -0.008(4) -0.003(4) -0.032(4)
C313 0.069(6) 0.090(7) 0.079(6) 0.009(5) -0.015(5) -0.043(5)
S41 0.0634(16) 0.0630(17) 0.0509(14) 0.0158(14) -0.0180(12) -0.0125(15)
S42 0.0509(14) 0.0484(14) 0.0516(14) 0.0111(12) -0.0115(11) -0.0086(13)
S43 0.0556(14) 0.0490(14) 0.0536(13) 0.0053(12) -0.0240(11) -0.0083(12)
S44 0.0500(15) 0.0391(13) 0.0810(18) 0.0005(14) -0.0220(13) -0.0048(13)
N41 0.063(5) 0.074(6) 0.031(4) 0.009(4) -0.015(4) -0.018(5)
N42 0.064(5) 0.063(5) 0.037(4) -0.023(4) -0.006(4) 0.016(4)
N43 0.048(5) 0.033(4) 0.056(4) -0.004(3) -0.003(4) 0.002(4)
C41 0.038(5) 0.043(5) 0.067(6) 0.017(5) -0.011(5) -0.015(5)
C42 0.023(4) 0.035(4) 0.033(4) 0.007(4) -0.001(4) -0.005(4)
C43 0.045(5) 0.040(5) 0.039(5) 0.009(4) -0.010(4) -0.023(5)
C44 0.038(5) 0.031(4) 0.048(5) 0.003(4) -0.014(4) -0.002(4)
C45 0.040(5) 0.066(7) 0.058(6) 0.003(5) -0.024(5) -0.019(5)
C46 0.043(5) 0.058(6) 0.043(5) 0.008(5) -0.022(4) -0.023(5)
C47 0.052(5) 0.034(4) 0.051(5) -0.004(4) -0.002(4) -0.008(4)
C48 0.049(5) 0.050(5) 0.062(5) -0.022(4) -0.009(4) 0.005(4)
C49 0.052(6) 0.107(10) 0.044(6) -0.008(6) -0.016(5) -0.005(7)
C410 0.047(5) 0.104(8) 0.031(5) 0.016(5) -0.016(4) -0.025(5)
C411 0.044(5) 0.064(5) 0.039(4) 0.003(4) -0.014(4) -0.018(4)
C412 0.068(7) 0.081(8) 0.127(10) -0.016(7) -0.031(7) 0.005(6)
C413 0.109(9) 0.098(9) 0.161(12) 0.063(9) -0.045(9) -0.032(8)

loop_
_atom_type_symbol
_atom_type_description
_atom_type_scat_dispersion_real
_atom_type_scat_dispersion_imag
_atom_type_scat_source
C C 0.0033 0.0016 'International Tables Vol C Tables 4.2.6.8 and 6.1.1.4'
H H 0.0000 0.0000 'International Tables Vol C Tables 4.2.6.8 and 6.1.1.4'
N N 0.0061 0.0033 'International Tables Vol C Tables 4.2.6.8 and 6.1.1.4'
S S 0.1246 0.1234 'International Tables Vol C Tables 4.2.6.8 and 6.1.1.4'

loop_
_geom_angle_atom_site_label_1
_geom_angle_atom_site_label_2
_geom_angle_atom_site_label_3
_geom_angle
N11 S11 S12 97.7(3)
C14 S12 S11 92.0(3)
C12 S13 S14 92.2(3)
N13 S14 S13 97.4(3)
C11 N11 S11 117.4(6)
C11 N12 C15 121.8(7)
C11 N12 C112 119.6(7)
C15 N12 C112 118.6(7)
C15 N13 S14 116.1(6)
N12 C11 N11 122.7(8)
N12 C11 C14 119.9(7)
N11 C11 C14 117.1(8)
C13 C12 C15 119.6(8)
C13 C12 S13 126.2(6)
C15 C12 S13 114.2(7)
C12 C13 C14 119.5(8)
C12 C13 C16 121.8(7)
C14 C13 C16 118.6(8)
C13 C14 C11 118.6(8)
C13 C14 S12 125.8(6)
C11 C14 S12 115.4(6)
N13 C15 N12 120.2(7)
N13 C15 C12 120.0(8)
N12 C15 C12 119.7(8)
C111 C16 C17 119.3(6)
C111 C16 C13 121.4(7)
C17 C16 C13 119.2(6)
C16 C17 C18 121.5(7)
C19 C18 C17 118.1(7)
C110 C19 C18 119.8(7)
C19 C110 C111 122.0(7)
C16 C111 C110 119.2(7)
C113 C112 N12 118.5(8)
N21 S21 S22 98.5(3)
C22 S22 S21 92.3(3)
C24 S23 S24 91.2(3)
N23 S24 S23 98.3(3)
C21 N21 S21 113.9(6)
C21 N22 C25 123.2(7)
C21 N22 C212 118.4(8)
C25 N22 C212 118.2(7)
C25 N23 S24 116.2(6)
N21 C21 N22 120.9(7)
N21 C21 C22 122.1(8)
N22 C21 C22 117.0(7)
C23 C22 C21 121.8(8)
C23 C22 S22 125.7(6)
C21 C22 S22 112.5(6)
C22 C23 C24 119.3(7)
C22 C23 C26 119.6(7)
C24 C23 C26 121.1(7)
C23 C24 C25 118.0(8)
C23 C24 S23 125.6(6)
C25 C24 S23 116.3(7)
N23 C25 N22 121.9(7)
N23 C25 C24 117.9(9)
N22 C25 C24 120.2(8)
C27 C26 C211 118.3(7)
C27 C26 C23 123.9(7)
C211 C26 C23 117.8(7)
C26 C27 C28 121.9(8)
C29 C28 C27 119.1(8)
C210 C29 C28 120.2(8)
C29 C210 C211 121.6(8)
C210 C211 C26 118.8(7)
C213 C212 N22 113.6(10)
N31 S31 S32 98.8(3)
C32 S32 S31 91.9(3)
C34 S33 S34 91.1(3)
N33 S34 S33 98.5(3)
C31 N31 S31 113.2(6)
C31 N32 C35 119.4(7)
C31 N32 C312 120.4(7)
C35 N32 C312 120.3(7)
C35 N33 S34 112.3(6)
N31 C31 C32 123.7(8)
N31 C31 N32 117.8(8)
C32 C31 N32 118.3(7)
C31 C32 C33 124.6(7)
C31 C32 S32 112.3(6)
C33 C32 S32 122.9(6)
C34 C33 C32 114.6(7)
C34 C33 C36 123.3(8)
C32 C33 C36 122.1(8)
C35 C34 C33 124.2(7)
C35 C34 S33 112.8(6)
C33 C34 S33 122.8(6)
N33 C35 C34 124.7(8)
N33 C35 N32 117.2(8)
C34 C35 N32 118.1(8)
C311 C36 C37 117.4(8)
C311 C36 C33 121.5(7)
C37 C36 C33 121.1(8)
C36 C37 C38 121.6(7)
C39 C38 C37 119.8(7)
C310 C39 C38 117.5(8)
C39 C310 C311 122.4(8)
C36 C311 C310 121.2(8)
C313 C312 N32 107.6(6)
N41 S41 S42 98.4(3)
C42 S42 S41 92.3(3)
C44 S43 S44 91.9(3)
N43 S44 S43 98.1(3)
C41 N41 S41 112.7(6)
C41 N42 C45 119.7(7)
C41 N42 C412 118.6(7)
C45 N42 C412 119.9(7)
C45 N43 S44 113.1(6)
N41 C41 C42 124.5(8)
N41 C41 N42 117.1(8)
C42 C41 N42 118.4(8)
C41 C42 C43 124.4(7)
C41 C42 S42 111.8(6)
C43 C42 S42 123.8(6)
C44 C43 C42 114.8(7)
C44 C43 C46 123.8(7)
C42 C43 C46 121.4(8)
C43 C44 C45 124.6(7)
C43 C44 S43 123.1(6)
C45 C44 S43 112.2(6)
N43 C45 C44 124.2(8)
N43 C45 N42 118.3(8)
C44 C45 N42 117.5(8)
C47 C46 C411 117.7(7)
C47 C46 C43 122.3(7)
C411 C46 C43 119.8(8)
C48 C47 C46 121.2(7)
C47 C48 C49 120.2(8)
C410 C49 C48 120.7(9)
C49 C410 C411 120.3(8)
C410 C411 C46 119.8(8)
C413 C412 N42 94.5(9)

loop_
_geom_bond_atom_site_label_1
_geom_bond_atom_site_label_2
_geom_bond_distance
S11 N11 1.678(7)
S11 S12 2.103(3)
S12 C14 1.733(9)
S13 C12 1.718(9)
S13 S14 2.090(3)
S14 N13 1.689(7)
N11 C11 1.317(10)
N12 C11 1.315(10)
N12 C15 1.344(10)
N12 C112 1.477(9)
N13 C15 1.265(10)
C11 C14 1.486(11)
C12 C13 1.357(11)
C12 C15 1.475(10)
C13 C14 1.397(11)
C13 C16 1.532(10)
C16 C111 1.354(9)
C16 C17 1.385(10)
C17 C18 1.391(9)
C18 C19 1.384(10)
C19 C110 1.349(10)
C110 C111 1.391(9)
C112 C113 1.415(11)
S21 N21 1.672(8)
S21 S22 2.104(3)
S22 C22 1.739(8)
S23 C24 1.706(9)
S23 S24 2.091(3)
S24 N23 1.672(8)
N21 C21 1.313(10)
N22 C21 1.349(10)
N22 C25 1.352(11)
N22 C212 1.534(11)
N23 C25 1.293(10)
C21 C22 1.461(11)
C22 C23 1.385(10)
C23 C24 1.388(10)
C23 C26 1.544(10)
C24 C25 1.473(10)
C26 C27 1.335(10)
C26 C211 1.422(11)
C27 C28 1.388(10)
C28 C29 1.373(13)
C29 C210 1.333(12)
C210 C211 1.378(10)
C212 C213 1.410(12)
S31 N31 1.640(9)
S31 S32 2.082(3)
S32 C32 1.762(8)
S33 C34 1.735(7)
S33 S34 2.092(4)
S34 N33 1.661(7)
N31 C31 1.334(10)
N32 C31 1.412(10)
N32 C35 1.431(9)
N32 C312 1.508(9)
N33 C35 1.289(10)
C31 C32 1.382(11)
C32 C33 1.418(9)
C33 C34 1.401(11)
C33 C36 1.478(12)
C34 C35 1.397(12)
C36 C311 1.351(10)
C36 C37 1.382(10)
C37 C38 1.403(9)
C38 C39 1.378(11)
C39 C310 1.361(11)
C310 C311 1.382(9)
C312 C313 1.468(10)
S41 N41 1.639(8)
S41 S42 2.089(3)
S42 C42 1.743(7)
S43 C44 1.733(7)
S43 S44 2.092(3)
S44 N43 1.655(7)
N41 C41 1.331(10)
N42 C41 1.420(10)
N42 C45 1.425(10)
N42 C412 1.614(12)
N43 C45 1.298(10)
C41 C42 1.387(11)
C42 C43 1.410(9)
C43 C44 1.390(10)
C43 C46 1.450(11)
C44 C45 1.406(12)
C46 C47 1.393(11)
C46 C411 1.420(10)
C47 C48 1.364(9)
C48 C49 1.382(12)
C49 C410 1.356(14)
C410 C411 1.389(10)
C412 C413 1.453(13)
